data_7047875
loop_
_publ_author_name
'Papanikolaou, Michael G.'
'Hadjithoma, Sofia'
'Chatzikypraiou, Dimitra S.'
'Papaioannou, Dionysios'
'Drouza, Chryssoula'
'Tsipis, Athanassios C.'
'Miras, Haralampos N.'
'Keramidas, Anastasios D.'
'Kabanos, Themistoklis A.'

_publ_section_title
;
 Investigation of dioxygen activation by copper(ii)-iminate/aminate
 complexes.
;
_journal_issue 45
_journal_name_full 'Dalton transactions (Cambridge, England : 2003)'
_journal_page_first 16242
_journal_page_last 16254
_journal_paper_doi 10.1039/c8dt03137a
_journal_volume 47
_journal_year 2018
_chemical_formula_moiety 'C19 H15 Cl Cu N4 O'
_chemical_formula_sum 'C19 H15 Cl Cu N4 O'
_chemical_formula_weight 414.34
_space_group_crystal_system monoclinic
_space_group_IT_number 14
_space_group_name_Hall '-P 2yn'
_space_group_name_H-M_alt 'P 1 21/n 1'
_symmetry_space_group_name_Hall '-P 2yn'
_symmetry_space_group_name_H-M 'P 1 21/n 1'
_atom_sites_solution_hydrogens geom
_atom_sites_solution_primary direct
_atom_sites_solution_secondary difmap
_audit_creation_method SHELXL-2016/6
_audit_update_record
;
2018-07-27 deposited with the CCDC.
2018-10-23 downloaded from the CCDC.
;
_cell_angle_alpha 90
_cell_angle_beta 118.160(5)
_cell_angle_gamma 90
_cell_formula_units_Z 4
_cell_length_a 11.418(5)
_cell_length_b 14.822(7)
_cell_length_c 11.554(5)
_cell_measurement_reflns_used 4470
_cell_measurement_temperature 150(2)
_cell_measurement_theta_max 26.337
_cell_measurement_theta_min 2.426
_cell_volume 1723.9(13)
_computing_data_collection Apex2
_computing_data_reduction Apex2
_computing_molecular_graphics Diamond3
_computing_publication_material WinGX
_computing_structure_refinement 'SHELXL-2016/6 (Sheldrick, 2016)'
_computing_structure_solution 'SHELXT 2014/5 (Sheldrick, 2014)'
_diffrn_ambient_temperature 150(2)
_diffrn_measured_fraction_theta_full 1.000
_diffrn_measured_fraction_theta_max 1.000
_diffrn_measurement_device_type 'Bruker Apex II Quazar CCD'
_diffrn_measurement_method '\w & \f scans'
_diffrn_radiation_type MoK\a
_diffrn_radiation_wavelength 0.71073
_diffrn_reflns_av_R_equivalents 0.0547
_diffrn_reflns_av_unetI/netI 0.0399
_diffrn_reflns_Laue_measured_fraction_full 1.000
_diffrn_reflns_Laue_measured_fraction_max 1.000
_diffrn_reflns_limit_h_max 14
_diffrn_reflns_limit_h_min -14
_diffrn_reflns_limit_k_max 18
_diffrn_reflns_limit_k_min -18
_diffrn_reflns_limit_l_max 14
_diffrn_reflns_limit_l_min -14
_diffrn_reflns_number 20832
_diffrn_reflns_point_group_measured_fraction_full 1.000
_diffrn_reflns_point_group_measured_fraction_max 1.000
_diffrn_reflns_theta_full 25.242
_diffrn_reflns_theta_max 26.539
_diffrn_reflns_theta_min 2.067
_diffrn_source 'fine-focus sealed tube'
_exptl_absorpt_coefficient_mu 1.438
_exptl_absorpt_correction_T_max 0.745
_exptl_absorpt_correction_T_min 0.694
_exptl_absorpt_correction_type empirical
_exptl_absorpt_process_details SADABS
_exptl_crystal_colour green
_exptl_crystal_density_diffrn 1.596
_exptl_crystal_density_method none
_exptl_crystal_description block
_exptl_crystal_F_000 844
_exptl_crystal_size_max 0.090
_exptl_crystal_size_mid 0.030
_exptl_crystal_size_min 0.020
_refine_diff_density_max 0.389
_refine_diff_density_min -0.385
_refine_diff_density_rms 0.075
_refine_ls_extinction_method none
_refine_ls_goodness_of_fit_ref 1.014
_refine_ls_hydrogen_treatment constr
_refine_ls_matrix_type full
_refine_ls_number_parameters 236
_refine_ls_number_reflns 3590
_refine_ls_number_restraints 0
_refine_ls_restrained_S_all 1.014
_refine_ls_R_factor_all 0.0478
_refine_ls_R_factor_gt 0.0316
_refine_ls_shift/su_max 0.001
_refine_ls_shift/su_mean 0.000
_refine_ls_structure_factor_coef Fsqd
_refine_ls_weighting_details 'w=1/[\s^2^(Fo^2^)+(0.0201P)^2^+2.0469P] where P=(Fo^2^+2Fc^2^)/3'
_refine_ls_weighting_scheme calc
_refine_ls_wR_factor_gt 0.0624
_refine_ls_wR_factor_ref 0.0680
_reflns_Friedel_coverage 0.000
_reflns_number_gt 2863
_reflns_number_total 3590
_reflns_threshold_expression 'I > 2\s(I)'
_cod_data_source_file c8dt03137a2.cif
_cod_data_source_block shelx_CCDC1
_cod_depositor_comments
;
The following automatic conversions were performed:

'_atom_sites_solution_primary' value 'direct method' was changed to
'direct'.

Automatic conversion script
Id: cif_fix_values 4973 2017-02-22 13:04:09Z antanas 

 Adding full bibliography for 7047874--7047877.cif.
;
_cod_original_cell_volume 1723.9(14)
_cod_database_code 7047875
_shelx_shelxl_version_number 2016/6
_shelx_space_group_comment
;
The symmetry employed for this shelxl refinement is uniquely defined
by the following loop, which should always be used as a source of
symmetry information in preference to the above space-group names.
They are only intended as comments.
;
_shelx_estimated_absorpt_t_min 0.881
_shelx_estimated_absorpt_t_max 0.972

loop_
_space_group_symop_operation_xyz
'x, y, z'
'-x+1/2, y+1/2, -z+1/2'
'-x, -y, -z'
'x-1/2, -y-1/2, z-1/2'

loop_
_atom_site_label
_atom_site_type_symbol
_atom_site_fract_x
_atom_site_fract_y
_atom_site_fract_z
_atom_site_U_iso_or_equiv
_atom_site_adp_type
_atom_site_occupancy
_atom_site_site_symmetry_order
_atom_site_calc_flag
_atom_site_refinement_flags_posn
_atom_site_refinement_flags_adp
C1 C 0.5783(3) 0.70604(18) 0.7101(3) 0.0250(6) Uani 1 1 d . .
H1 H 0.569766 0.712172 0.787623 0.030 Uiso 1 1 calc R U
C2 C 0.6790(3) 0.75194(19) 0.7014(3) 0.0301(7) Uani 1 1 d . .
H2 H 0.738435 0.788971 0.771862 0.036 Uiso 1 1 calc R U
C3 C 0.6924(3) 0.74355(18) 0.5901(3) 0.0262(6) Uani 1 1 d . .
H3 H 0.760818 0.774946 0.582170 0.031 Uiso 1 1 calc R U
C4 C 0.6048(3) 0.68869(17) 0.4893(3) 0.0198(6) Uani 1 1 d . .
H4 H 0.612455 0.681817 0.411363 0.024 Uiso 1 1 calc R U
C5 C 0.5062(2) 0.64406(15) 0.5037(2) 0.0134(5) Uani 1 1 d . .
C6 C 0.4072(2) 0.58380(16) 0.3969(2) 0.0135(5) Uani 1 1 d . .
C7 C 0.2086(2) 0.49667(16) 0.3527(2) 0.0134(5) Uani 1 1 d . .
C8 C 0.1591(3) 0.47585(18) 0.2201(2) 0.0205(6) Uani 1 1 d . .
H8 H 0.200403 0.499926 0.172251 0.025 Uiso 1 1 calc R U
C9 C 0.0491(3) 0.41980(19) 0.1582(2) 0.0236(6) Uani 1 1 d . .
H9 H 0.016597 0.405091 0.068189 0.028 Uiso 1 1 calc R U
C10 C -0.0139(3) 0.38504(17) 0.2256(2) 0.0198(6) Uani 1 1 d . .
H10 H -0.089498 0.347306 0.181193 0.024 Uiso 1 1 calc R U
C11 C 0.0327(2) 0.40497(16) 0.3578(2) 0.0162(5) Uani 1 1 d . .
H11 H -0.011455 0.382023 0.403698 0.019 Uiso 1 1 calc R U
C12 C 0.1450(2) 0.45910(16) 0.4218(2) 0.0122(5) Uani 1 1 d . .
C13 C 0.2066(2) 0.44428(16) 0.6541(2) 0.0129(5) Uani 1 1 d . .
C14 C 0.1498(3) 0.35332(17) 0.6517(3) 0.0231(6) Uani 1 1 d . .
H14A H 0.059799 0.359898 0.640939 0.035 Uiso 1 1 calc R U
H14B H 0.205756 0.321949 0.734386 0.035 Uiso 1 1 calc R U
H14C H 0.146546 0.318301 0.578319 0.035 Uiso 1 1 calc R U
C15 C 0.2785(2) 0.49367(16) 0.7807(2) 0.0133(5) Uani 1 1 d . .
C16 C 0.2761(2) 0.46631(18) 0.8944(2) 0.0187(6) Uani 1 1 d . .
H16 H 0.230511 0.412923 0.895361 0.022 Uiso 1 1 calc R U
C17 C 0.3418(3) 0.51860(19) 1.0070(2) 0.0216(6) Uani 1 1 d . .
H17 H 0.342639 0.500974 1.086477 0.026 Uiso 1 1 calc R U
C18 C 0.4055(3) 0.59598(18) 1.0022(2) 0.0203(6) Uani 1 1 d . .
H18 H 0.448778 0.633404 1.077417 0.024 Uiso 1 1 calc R U
C19 C 0.4057(3) 0.61879(17) 0.8857(2) 0.0178(5) Uani 1 1 d . .
H19 H 0.450932 0.671965 0.883134 0.021 Uiso 1 1 calc R U
Cl1 Cl 0.18547(6) 0.72462(4) 0.54362(6) 0.01796(14) Uani 1 1 d . .
Cu1 Cu 0.32834(3) 0.58937(2) 0.59534(3) 0.01236(9) Uani 1 1 d . .
N1 N 0.4919(2) 0.65298(13) 0.6131(2) 0.0159(5) Uani 1 1 d . .
N2 N 0.3158(2) 0.55345(13) 0.42820(19) 0.0130(4) Uani 1 1 d . .
N3 N 0.20338(19) 0.48696(13) 0.55502(18) 0.0120(4) Uani 1 1 d . .
N4 N 0.3447(2) 0.56865(13) 0.77686(19) 0.0134(4) Uani 1 1 d . .
O1 O 0.41836(18) 0.56950(12) 0.29642(16) 0.0230(4) Uani 1 1 d . .

loop_
_atom_site_aniso_label
_atom_site_aniso_U_11
_atom_site_aniso_U_22
_atom_site_aniso_U_33
_atom_site_aniso_U_23
_atom_site_aniso_U_13
_atom_site_aniso_U_12
C1 0.0233(16) 0.0281(15) 0.0232(15) -0.0101(12) 0.0106(13) -0.0099(12)
C2 0.0243(16) 0.0272(15) 0.0337(17) -0.0105(13) 0.0096(14) -0.0126(12)
C3 0.0181(15) 0.0229(14) 0.0385(17) 0.0031(12) 0.0142(13) -0.0048(11)
C4 0.0187(14) 0.0183(13) 0.0245(14) 0.0044(11) 0.0120(12) 0.0027(11)
C5 0.0133(13) 0.0121(11) 0.0147(12) 0.0022(10) 0.0065(10) 0.0036(10)
C6 0.0127(12) 0.0126(11) 0.0137(12) 0.0010(10) 0.0050(10) 0.0029(10)
C7 0.0132(13) 0.0132(12) 0.0121(12) -0.0006(9) 0.0046(10) 0.0006(10)
C8 0.0209(15) 0.0286(15) 0.0119(13) -0.0025(11) 0.0078(11) -0.0009(11)
C9 0.0220(15) 0.0315(15) 0.0128(13) -0.0082(11) 0.0045(11) -0.0019(12)
C10 0.0126(13) 0.0214(14) 0.0188(13) -0.0069(11) 0.0021(11) -0.0038(10)
C11 0.0113(12) 0.0167(12) 0.0178(12) 0.0001(10) 0.0045(10) -0.0004(10)
C12 0.0112(12) 0.0133(11) 0.0097(12) -0.0003(9) 0.0030(10) 0.0031(10)
C13 0.0088(12) 0.0153(12) 0.0132(12) 0.0026(10) 0.0040(10) 0.0019(9)
C14 0.0249(15) 0.0210(14) 0.0191(14) 0.0035(11) 0.0069(12) -0.0078(12)
C15 0.0127(13) 0.0156(12) 0.0116(12) 0.0017(9) 0.0056(10) 0.0039(10)
C16 0.0162(14) 0.0249(14) 0.0165(13) 0.0055(11) 0.0091(11) 0.0039(11)
C17 0.0178(14) 0.0346(16) 0.0135(13) 0.0042(11) 0.0083(11) 0.0113(12)
C18 0.0178(14) 0.0262(14) 0.0133(12) -0.0038(11) 0.0045(11) 0.0086(12)
C19 0.0179(14) 0.0180(13) 0.0147(13) -0.0045(10) 0.0055(11) 0.0033(10)
Cl1 0.0184(3) 0.0149(3) 0.0172(3) 0.0009(2) 0.0056(3) 0.0028(2)
Cu1 0.01376(16) 0.01346(15) 0.00976(15) -0.00226(12) 0.00546(12) -0.00301(12)
N1 0.0149(11) 0.0153(10) 0.0159(11) -0.0015(8) 0.0059(9) -0.0018(9)
N2 0.0129(11) 0.0145(10) 0.0106(10) -0.0017(8) 0.0048(9) -0.0018(8)
N3 0.0111(11) 0.0141(10) 0.0108(10) -0.0010(8) 0.0051(9) 0.0004(8)
N4 0.0116(11) 0.0146(10) 0.0109(10) -0.0002(8) 0.0026(9) 0.0029(8)
O1 0.0273(11) 0.0319(11) 0.0159(9) -0.0047(8) 0.0152(8) -0.0051(8)

loop_
_atom_type_symbol
_atom_type_description
_atom_type_scat_dispersion_real
_atom_type_scat_dispersion_imag
_atom_type_scat_source
C C 0.0033 0.0016 'International Tables Vol C Tables 4.2.6.8 and 6.1.1.4'
H H 0.0000 0.0000 'International Tables Vol C Tables 4.2.6.8 and 6.1.1.4'
Cl Cl 0.1484 0.1585 'International Tables Vol C Tables 4.2.6.8 and 6.1.1.4'
Cu Cu 0.3201 1.2651 'International Tables Vol C Tables 4.2.6.8 and 6.1.1.4'
N N 0.0061 0.0033 'International Tables Vol C Tables 4.2.6.8 and 6.1.1.4'
O O 0.0106 0.0060 'International Tables Vol C Tables 4.2.6.8 and 6.1.1.4'

loop_
_geom_angle_atom_site_label_1
_geom_angle_atom_site_label_2
_geom_angle_atom_site_label_3
_geom_angle
N1 C1 C2 122.5(3)
N1 C1 H1 118.8
C2 C1 H1 118.8
C3 C2 C1 119.3(3)
C3 C2 H2 120.4
C1 C2 H2 120.4
C2 C3 C4 119.1(3)
C2 C3 H3 120.4
C4 C3 H3 120.4
C5 C4 C3 119.0(2)
C5 C4 H4 120.5
C3 C4 H4 120.5
N1 C5 C4 121.9(2)
N1 C5 C6 116.5(2)
C4 C5 C6 121.5(2)
O1 C6 N2 129.3(2)
O1 C6 C5 119.7(2)
N2 C6 C5 111.0(2)
C8 C7 N2 126.8(2)
C8 C7 C12 118.7(2)
N2 C7 C12 114.4(2)
C9 C8 C7 119.8(2)
C9 C8 H8 120.1
C7 C8 H8 120.1
C10 C9 C8 121.1(2)
C10 C9 H9 119.5
C8 C9 H9 119.5
C9 C10 C11 120.5(2)
C9 C10 H10 119.8
C11 C10 H10 119.8
C12 C11 C10 118.9(2)
C12 C11 H11 120.5
C10 C11 H11 120.5
C11 C12 N3 125.9(2)
C11 C12 C7 120.9(2)
N3 C12 C7 113.1(2)
N3 C13 C15 113.7(2)
N3 C13 C14 126.6(2)
C15 C13 C14 119.7(2)
C13 C14 H14A 109.5
C13 C14 H14B 109.5
H14A C14 H14B 109.5
C13 C14 H14C 109.5
H14A C14 H14C 109.5
H14B C14 H14C 109.5
N4 C15 C16 122.1(2)
N4 C15 C13 115.3(2)
C16 C15 C13 122.6(2)
C15 C16 C17 118.7(2)
C15 C16 H16 120.7
C17 C16 H16 120.7
C18 C17 C16 119.3(2)
C18 C17 H17 120.4
C16 C17 H17 120.4
C17 C18 C19 119.1(2)
C17 C18 H18 120.4
C19 C18 H18 120.4
N4 C19 C18 122.5(2)
N4 C19 H19 118.8
C18 C19 H19 118.8
N2 Cu1 N3 81.33(8)
N2 Cu1 N1 81.90(8)
N3 Cu1 N1 155.81(8)
N2 Cu1 N4 155.42(8)
N3 Cu1 N4 80.38(8)
N1 Cu1 N4 109.59(8)
N2 Cu1 Cl1 104.54(6)
N3 Cu1 Cl1 104.15(7)
N1 Cu1 Cl1 96.86(7)
N4 Cu1 Cl1 95.77(6)
C1 N1 C5 118.2(2)
C1 N1 Cu1 129.71(18)
C5 N1 Cu1 111.92(16)
C6 N2 C7 126.9(2)
C6 N2 Cu1 118.49(16)
C7 N2 Cu1 114.64(16)
C13 N3 C12 128.3(2)
C13 N3 Cu1 116.74(16)
C12 N3 Cu1 113.28(15)
C19 N4 C15 118.4(2)
C19 N4 Cu1 129.56(17)
C15 N4 Cu1 112.05(15)

loop_
_geom_bond_atom_site_label_1
_geom_bond_atom_site_label_2
_geom_bond_distance
C1 N1 1.344(3)
C1 C2 1.380(4)
C1 H1 0.9500
C2 C3 1.371(4)
C2 H2 0.9500
C3 C4 1.385(4)
C3 H3 0.9500
C4 C5 1.382(3)
C4 H4 0.9500
C5 N1 1.354(3)
C5 C6 1.510(3)
C6 O1 1.245(3)
C6 N2 1.333(3)
C7 C8 1.394(3)
C7 N2 1.400(3)
C7 C12 1.422(3)
C8 C9 1.390(4)
C8 H8 0.9500
C9 C10 1.385(4)
C9 H9 0.9500
C10 C11 1.392(3)
C10 H10 0.9500
C11 C12 1.393(3)
C11 H11 0.9500
C12 N3 1.420(3)
C13 N3 1.293(3)
C13 C15 1.489(3)
C13 C14 1.491(3)
C14 H14A 0.9800
C14 H14B 0.9800
C14 H14C 0.9800
C15 N4 1.357(3)
C15 C16 1.387(3)
C16 C17 1.391(4)
C16 H16 0.9500
C17 C18 1.373(4)
C17 H17 0.9500
C18 C19 1.389(4)
C18 H18 0.9500
C19 N4 1.338(3)
C19 H19 0.9500
Cl1 Cu1 2.4733(11)
Cu1 N2 1.942(2)
Cu1 N3 1.982(2)
Cu1 N1 2.015(2)
Cu1 N4 2.039(2)
